data_4318550
loop_
_publ_author_name
' K. Mukai '
' T. Hatanaka '
' N. Senba '
'T. Nakayashiki'
'Y. Misaki'
'K. Tanaka'
' K. Ueda '
' T. Sugimoto '
' N. Azuma '

_publ_contact_author_address
;
    Department of Chemistry, Faculty of Science, Ehime Univeristy
    Matsuyama 790-8577, Japan
;
_publ_contact_author_fax ' +81-89-927-9590 '
_publ_contact_author_name ' Kazuo Mukai'
_publ_contact_author_phone ' +81-89-927-9588 '
_publ_section_title
;
 Magnetic Semiconductor: Structural, Magnetic, and Conducting Properties
 of the Salts of the 6-Oxoverdazyl Radical Cation with M(dmit)2 Anions (M
 = Ni, Zn, Pd, and Pt, dmit = 1,3-dithiol-2-thione-4,5-dithiolate)
;
_journal_name_full 'Inorganic Chemistry'
_journal_page_first 5066
_journal_page_last 5074
_journal_paper_doi 10.1021/ic020212s
_journal_volume 41
_journal_year 2002
_chemical_formula_sum 'C25 H27 I N5 O'
_chemical_formula_weight 540.43
_space_group_IT_number 19
_symmetry_cell_setting orthorhombic
_symmetry_Int_Tables_number 19
_symmetry_space_group_name_Hall 'P 2ac 2ab'
_symmetry_space_group_name_H-M 'P 21 21 21'
_cell_angle_alpha 90
_cell_angle_beta 90
_cell_angle_gamma 90
_cell_formula_units_Z 4
_cell_length_a 13.911(1)
_cell_length_b 18.100(2)
_cell_length_c 9.7552(9)
_cell_measurement_reflns_used 24
_cell_measurement_temperature 298.2
_cell_measurement_theta_max 26.0
_cell_measurement_theta_min 25.0
_cell_volume 2456.3(4)
_computing_cell_refinement 'MSC/AFC Diffractometer Control'
_computing_data_collection 'MSC/AFC Diffractometer Control'
_computing_data_reduction 'teXsan Ver. 1.11'
_computing_publication_material 'teXsan Ver. 1.11'
_computing_structure_refinement 'teXsan Ver. 1.10'
_computing_structure_solution SAPI91
_diffrn_measured_fraction_theta_full 0.9995
_diffrn_measured_fraction_theta_max 0.9995
_diffrn_measurement_device_type 'Rigaku AFC5R'
_diffrn_measurement_method \w-2\q
_diffrn_radiation_type 'Cu K\a'
_diffrn_radiation_wavelength 1.5418
_diffrn_reflns_av_R_equivalents 0.000
_diffrn_reflns_limit_h_max 15
_diffrn_reflns_limit_h_min 0
_diffrn_reflns_limit_k_max 20
_diffrn_reflns_limit_k_min 0
_diffrn_reflns_limit_l_max 11
_diffrn_reflns_limit_l_min 0
_diffrn_reflns_number 2210
_diffrn_reflns_theta_full 61.55
_diffrn_reflns_theta_max 61.55
_diffrn_standards_decay_% 0.05
_diffrn_standards_interval_count 0
_diffrn_standards_number 3
_exptl_absorpt_coefficient_mu 10.442
_exptl_absorpt_correction_T_max 1.000
_exptl_absorpt_correction_T_min 0.822
_exptl_absorpt_correction_type psi-scan
_exptl_absorpt_process_details '(North, Phillips & Mathews, 1968)'
_exptl_crystal_colour wine-red
_exptl_crystal_density_diffrn 1.461
_exptl_crystal_density_method 'not measured'
_exptl_crystal_description prismatic
_exptl_crystal_size_max 0.300
_exptl_crystal_size_mid 0.120
_exptl_crystal_size_min 0.100
_refine_diff_density_max 0.65
_refine_diff_density_min -0.77
_refine_ls_extinction_coef 0.005(3)
_refine_ls_extinction_method 'Zachariasen(1967) type 2 Gaussian isotropic'
_refine_ls_goodness_of_fit_ref 0.901
_refine_ls_hydrogen_treatment noref
_refine_ls_number_parameters 290
_refine_ls_number_reflns 2186
_refine_ls_R_factor_gt 0.0403
_refine_ls_shift/su_max 0.0039
_refine_ls_structure_factor_coef Fsqd
_refine_ls_weighting_details 'w = 1/[\s^2^(Fo^2^) + (0.09700(Max(Fo^2^,0) + 2Fc^2^)/3)^2^]'
_refine_ls_weighting_scheme calc
_refine_ls_wR_factor_ref 0.1193
_reflns_number_gt 1891
_reflns_number_total 2186
_reflns_threshold_expression F^2^>2.0\s(F^2^)
_cod_data_source_file ic020212s_1.cif
_cod_data_source_block '[p-MeDeDpOV]I_Cu-target_99'
_cod_depositor_comments
;
The following automatic conversions were performed:

'_exptl_absorpt_correction_type' value ' psi-scan' changed to
'psi-scan' according to the built-in table from CIF Core dictionary
named 'cif_core.dic' version 2.4.1 from 2010-06-29.

Automatic conversion script
Id: cif_fix_values 1646 2011-03-28 12:23:43Z adriana 
;
_cod_original_sg_symbol_H-M 'P 21 21 21 '
_cod_original_formula_sum 'C25 H27 I N5 O '
_cod_database_code 4318550

loop_
_symmetry_equiv_pos_as_xyz
x,y,z
1/2-x,-y,1/2+z
1/2+x,1/2-y,-z
-x,1/2+y,1/2-z

loop_
_atom_site_label
_atom_site_type_symbol
_atom_site_fract_x
_atom_site_fract_y
_atom_site_fract_z
_atom_site_U_iso_or_equiv
_atom_site_adp_type
_atom_site_occupancy
_atom_site_calc_flag
_atom_site_refinement_flags
_atom_site_disorder_assembly
_atom_site_disorder_group
I I 0.35338(4) 0.44600(3) 0.35634(7) 0.0634(2) Uani 1.00 d . . .
O O 0.5738(4) 0.3658(3) 0.1303(6) 0.050(2) Uani 1.00 d . . .
N(1) N 0.6191(5) 0.4262(3) 0.3264(6) 0.039(2) Uani 1.00 d . . .
N(2) N 0.6342(5) 0.4903(3) 0.3977(6) 0.042(2) Uani 1.00 d . . .
N(3) N 0.5853(5) 0.5585(4) 0.2009(7) 0.047(2) Uani 1.00 d . . .
N(4) N 0.5769(5) 0.4925(3) 0.1329(7) 0.041(2) Uani 1.00 d . . .
N(5) N 0.7127(6) 0.8240(4) 0.5990(8) 0.055(2) Uani 1.00 d . . .
C(1) C 0.6133(5) 0.5522(4) 0.3314(7) 0.037(2) Uani 1.00 d . . .
C(2) C 0.5876(5) 0.4235(4) 0.1921(7) 0.034(2) Uani 1.00 d . . .
C(3) C 0.6395(7) 0.3601(4) 0.4027(8) 0.044(2) Uani 1.00 d . . .
C(4) C 0.7246(8) 0.3541(5) 0.470(1) 0.067(3) Uani 1.00 d . . .
C(5) C 0.742(1) 0.2912(6) 0.545(1) 0.083(4) Uani 1.00 d . . .
C(6) C 0.681(1) 0.2352(6) 0.550(1) 0.081(4) Uani 1.00 d . . .
C(7) C 0.5936(10) 0.2411(5) 0.479(1) 0.073(4) Uani 1.00 d . . .
C(8) C 0.5721(7) 0.3040(4) 0.4053(9) 0.053(2) Uani 1.00 d . . .
C(9) C 0.6308(5) 0.6218(4) 0.4070(8) 0.037(2) Uani 1.00 d . . .
C(10) C 0.6028(6) 0.6886(4) 0.3502(9) 0.044(2) Uani 1.00 d . . .
C(11) C 0.6263(6) 0.7551(4) 0.4131(9) 0.046(2) Uani 1.00 d . . .
C(12) C 0.6772(6) 0.7543(4) 0.5341(8) 0.038(2) Uani 1.00 d . . .
C(13) C 0.7020(6) 0.6878(4) 0.5930(8) 0.043(2) Uani 1.00 d . . .
C(14) C 0.6775(6) 0.6224(4) 0.5316(8) 0.039(2) Uani 1.00 d . . .
C(15) C 0.6728(9) 0.8912(5) 0.530(1) 0.079(4) Uani 1.00 d . . .
C(16) C 0.687(1) 0.8266(6) 0.750(1) 0.080(4) Uani 1.00 d . . .
C(17) C 0.585(1) 0.8115(8) 0.779(2) 0.113(6) Uani 1.00 d . . .
C(18) C 0.8217(7) 0.8263(5) 0.589(1) 0.066(3) Uani 1.00 d . . .
C(19) C 0.8624(10) 0.8166(8) 0.450(1) 0.100(5) Uani 1.00 d . . .
C(20) C 0.5489(6) 0.4990(4) -0.0087(8) 0.039(2) Uani 1.00 d . . .
C(21) C 0.6020(7) 0.4665(6) -0.1102(9) 0.055(3) Uani 1.00 d . . .
C(22) C 0.5756(9) 0.4749(6) -0.2468(9) 0.065(3) Uani 1.00 d . . .
C(23) C 0.4951(9) 0.5150(5) -0.279(1) 0.067(3) Uani 1.00 d . . .
C(24) C 0.4432(8) 0.5483(5) -0.176(1) 0.065(3) Uani 1.00 d . . .
C(25) C 0.4690(7) 0.5402(5) -0.0411(9) 0.050(2) Uani 1.00 d . . .
H(1) H 0.7710 0.3926 0.4650 0.0804 Uiso 1.00 calc . . .
H(2) H 0.8007 0.2878 0.5958 0.0993 Uiso 1.00 calc . . .
H(3) H 0.6961 0.1918 0.6003 0.0973 Uiso 1.00 calc . . .
H(4) H 0.5489 0.2014 0.4820 0.0877 Uiso 1.00 calc . . .
H(5) H 0.5128 0.3086 0.3577 0.0631 Uiso 1.00 calc . . .
H(6) H 0.5671 0.6889 0.2671 0.0523 Uiso 1.00 calc . . .
H(7) H 0.6074 0.8006 0.3730 0.0553 Uiso 1.00 calc . . .
H(8) H 0.7365 0.6874 0.6770 0.0515 Uiso 1.00 calc . . .
H(9) H 0.6928 0.5771 0.5753 0.0467 Uiso 1.00 calc . . .
H(10) H 0.6998 0.9342 0.5706 0.0944 Uiso 1.00 calc . . .
H(11) H 0.6882 0.8899 0.4354 0.0944 Uiso 1.00 calc . . .
H(12) H 0.6049 0.8921 0.5410 0.0944 Uiso 1.00 calc . . .
H(13) H 0.7249 0.7907 0.7966 0.0964 Uiso 1.00 calc . . .
H(14) H 0.7023 0.8744 0.7839 0.0964 Uiso 1.00 calc . . .
H(15) H 0.5743 0.8126 0.8748 0.1356 Uiso 1.00 calc . . .
H(16) H 0.5463 0.8481 0.7357 0.1356 Uiso 1.00 calc . . .
H(17) H 0.5683 0.7642 0.7439 0.1356 Uiso 1.00 calc . . .
H(18) H 0.8426 0.8729 0.6225 0.0794 Uiso 1.00 calc . . .
H(19) H 0.8467 0.7881 0.6453 0.0794 Uiso 1.00 calc . . .
H(20) H 0.8434 0.7699 0.4142 0.1196 Uiso 1.00 calc . . .
H(21) H 0.8394 0.8547 0.3914 0.1196 Uiso 1.00 calc . . .
H(22) H 0.9306 0.8188 0.4542 0.1196 Uiso 1.00 calc . . .
H(23) H 0.6571 0.4381 -0.0872 0.0661 Uiso 1.00 calc . . .
H(24) H 0.6131 0.4529 -0.3173 0.0782 Uiso 1.00 calc . . .
H(25) H 0.4754 0.5198 -0.3719 0.0805 Uiso 1.00 calc . . .
H(26) H 0.3887 0.5774 -0.1993 0.0785 Uiso 1.00 calc . . .
H(27) H 0.4320 0.5629 0.0291 0.0601 Uiso 1.00 calc . . .

loop_
_atom_site_aniso_label
_atom_site_aniso_U_11
_atom_site_aniso_U_22
_atom_site_aniso_U_33
_atom_site_aniso_U_12
_atom_site_aniso_U_13
_atom_site_aniso_U_23
I 0.0533(3) 0.0587(4) 0.0783(4) 0.0091(3) 0.0002(3) -0.0158(3)
O 0.064(3) 0.033(3) 0.053(3) 0.000(2) 0.004(3) -0.009(3)
N(1) 0.046(4) 0.031(3) 0.041(4) -0.004(2) -0.002(3) -0.004(3)
N(2) 0.053(4) 0.031(3) 0.042(4) -0.005(3) 0.000(3) -0.008(3)
N(3) 0.059(4) 0.033(3) 0.050(3) 0.003(3) -0.007(3) -0.002(3)
N(4) 0.057(4) 0.031(3) 0.034(3) -0.005(3) -0.005(3) 0.000(3)
N(5) 0.067(5) 0.029(3) 0.070(5) -0.003(3) -0.013(4) -0.004(3)
C(1) 0.036(3) 0.029(3) 0.046(4) 0.000(3) 0.000(3) 0.000(4)
C(2) 0.036(4) 0.028(3) 0.039(4) -0.001(3) 0.002(3) -0.005(3)
C(3) 0.058(5) 0.025(3) 0.047(4) 0.008(4) 0.003(4) -0.002(3)
C(4) 0.078(7) 0.053(5) 0.070(6) 0.002(5) -0.024(6) -0.005(5)
C(5) 0.115(10) 0.062(7) 0.071(7) 0.028(7) -0.035(7) -0.004(6)
C(6) 0.13(1) 0.049(6) 0.063(6) 0.034(7) 0.005(7) 0.011(5)
C(7) 0.110(9) 0.037(5) 0.073(7) 0.005(5) 0.019(7) 0.015(5)
C(8) 0.063(5) 0.035(4) 0.060(5) 0.003(4) 0.008(5) 0.004(4)
C(9) 0.036(4) 0.025(3) 0.050(4) 0.000(3) 0.001(4) -0.001(3)
C(10) 0.054(4) 0.032(4) 0.045(4) -0.001(3) -0.014(4) 0.002(4)
C(11) 0.051(5) 0.031(4) 0.056(5) 0.004(3) -0.016(4) 0.002(3)
C(12) 0.047(4) 0.018(3) 0.051(5) -0.001(3) -0.003(3) -0.007(3)
C(13) 0.057(5) 0.030(4) 0.041(4) 0.003(3) -0.014(4) 0.002(3)
C(14) 0.051(4) 0.028(4) 0.037(4) 0.002(3) -0.011(3) 0.000(3)
C(15) 0.121(10) 0.022(4) 0.093(8) 0.005(5) -0.043(7) 0.000(5)
C(16) 0.13(1) 0.047(5) 0.059(6) -0.001(6) -0.007(6) -0.014(5)
C(17) 0.12(1) 0.097(10) 0.12(1) 0.001(9) 0.04(1) -0.036(9)
C(18) 0.058(5) 0.052(5) 0.088(7) -0.014(4) -0.031(5) 0.016(5)
C(19) 0.083(8) 0.12(1) 0.100(9) -0.022(8) 0.027(8) 0.024(8)
C(20) 0.047(4) 0.032(4) 0.039(4) -0.009(3) -0.001(3) 0.004(3)
C(21) 0.048(4) 0.067(6) 0.050(5) 0.002(4) -0.003(4) -0.002(4)
C(22) 0.087(7) 0.064(6) 0.044(5) -0.008(6) 0.006(5) -0.002(5)
C(23) 0.096(8) 0.048(5) 0.058(6) -0.020(6) -0.027(6) 0.005(5)
C(24) 0.079(6) 0.047(5) 0.070(6) 0.010(5) -0.022(5) 0.011(5)
C(25) 0.066(5) 0.033(4) 0.051(5) 0.002(4) -0.004(4) 0.010(4)

loop_
_atom_type_symbol
_atom_type_description
_atom_type_scat_dispersion_real
_atom_type_scat_dispersion_imag
_atom_type_scat_source
C C 0.018 0.009
;International Tables for Crystallography
(1992, Vol. C, Tables 4.2.6.8 and 6.1.1.1)
;
H H 0.000 0.000
;International Tables for Crystallography
(1992, Vol. C, Table 6.1.1.2)
;
N N 0.031 0.018
;International Tables for Crystallography
(1992, Vol. C, Tables 4.2.6.8 and 6.1.1.1)
;
O O 0.049 0.032
;International Tables for Crystallography
(1992, Vol. C, Tables 4.2.6.8 and 6.1.1.1)
;
I I -0.326 6.836
;International Tables for Crystallography
(1992, Vol. C, Tables 4.2.6.8 and 6.1.1.1)
;

loop_
_geom_angle_atom_site_label_1
_geom_angle_atom_site_label_2
_geom_angle_atom_site_label_3
_geom_angle
_geom_angle_site_symmetry_1
_geom_angle_site_symmetry_2
_geom_angle_site_symmetry_3
_geom_angle_publ_flag
N(2) N(1) C(2) 124.0(6) . . 0_555 yes
N(2) N(1) C(3) 114.3(6) . . 0_555 yes
C(2) N(1) C(3) 121.6(6) . . 0_555 yes
N(1) N(2) C(1) 115.7(6) . . 0_555 yes
N(4) N(3) C(1) 114.3(6) . . 0_555 yes
N(3) N(4) C(2) 125.1(6) . . 0_555 yes
N(3) N(4) C(20) 114.5(6) . . 0_555 yes
C(2) N(4) C(20) 120.2(6) . . 0_555 yes
C(12) N(5) C(15) 111.9(7) . . 0_555 yes
C(12) N(5) C(16) 111.1(7) . . 0_555 yes
C(12) N(5) C(18) 108.9(7) . . 0_555 yes
C(15) N(5) C(16) 108.9(8) . . 0_555 yes
C(15) N(5) C(18) 108.6(8) . . 0_555 yes
C(16) N(5) C(18) 107.2(8) . . 0_555 yes
N(2) C(1) N(3) 126.9(7) . . 0_555 yes
N(2) C(1) C(9) 116.1(6) . . 0_555 yes
N(3) C(1) C(9) 116.7(6) . . 0_555 yes
O C(2) N(1) 123.2(6) . . 0_555 yes
O C(2) N(4) 123.3(7) . . 0_555 yes
N(1) C(2) N(4) 113.4(6) . . 0_555 yes
N(1) C(3) C(4) 119.3(7) . . 0_555 yes
N(1) C(3) C(8) 119.1(8) . . 0_555 yes
C(4) C(3) C(8) 121.6(8) . . 0_555 yes
C(3) C(4) C(5) 118.7(10) . . 0_555 yes
C(4) C(5) C(6) 122(1) . . 0_555 yes
C(5) C(6) C(7) 118(1) . . 0_555 yes
C(6) C(7) C(8) 120(1) . . 0_555 yes
C(3) C(8) C(7) 117.9(9) . . 0_555 yes
C(1) C(9) C(10) 119.8(7) . . 0_555 yes
C(1) C(9) C(14) 121.6(6) . . 0_555 yes
C(10) C(9) C(14) 118.5(7) . . 0_555 yes
C(9) C(10) C(11) 120.8(8) . . 0_555 yes
C(10) C(11) C(12) 119.4(7) . . 0_555 yes
N(5) C(12) C(11) 121.6(6) . . 0_555 yes
N(5) C(12) C(13) 118.5(7) . . 0_555 yes
C(11) C(12) C(13) 119.8(7) . . 0_555 yes
C(12) C(13) C(14) 120.6(7) . . 0_555 yes
C(9) C(14) C(13) 120.7(7) . . 0_555 yes
N(5) C(16) C(17) 113(1) . . 0_555 yes
N(5) C(18) C(19) 116.0(9) . . 0_555 yes
N(4) C(20) C(21) 120.8(7) . . 0_555 yes
N(4) C(20) C(25) 118.9(7) . . 0_555 yes
C(21) C(20) C(25) 120.2(8) . . 0_555 yes
C(20) C(21) C(22) 120.2(9) . . 0_555 yes
C(21) C(22) C(23) 119.6(10) . . 0_555 yes
C(22) C(23) C(24) 119.6(10) . . 0_555 yes
C(23) C(24) C(25) 121.1(10) . . 0_555 yes
C(20) C(25) C(24) 119.2(8) . . 0_555 yes

loop_
_geom_bond_atom_site_label_1
_geom_bond_atom_site_label_2
_geom_bond_distance
_geom_bond_site_symmetry_1
_geom_bond_site_symmetry_2
_geom_bond_publ_flag
O C(2) 1.222(9) . . yes
N(1) N(2) 1.370(9) . . yes
N(1) C(2) 1.382(10) . . yes
N(1) C(3) 1.437(9) . . yes
N(2) C(1) 1.325(9) . . yes
N(3) N(4) 1.371(9) . . yes
N(3) C(1) 1.337(10) . . yes
N(4) C(2) 1.383(9) . . yes
N(4) C(20) 1.44(1) . . yes
N(5) C(12) 1.496(10) . . yes
N(5) C(15) 1.50(1) . . yes
N(5) C(16) 1.51(1) . . yes
N(5) C(18) 1.52(1) . . yes
C(1) C(9) 1.48(1) . . yes
C(3) C(4) 1.36(1) . . yes
C(3) C(8) 1.38(1) . . yes
C(4) C(5) 1.38(2) . . yes
C(5) C(6) 1.33(2) . . yes
C(6) C(7) 1.40(2) . . yes
C(7) C(8) 1.38(1) . . yes
C(9) C(10) 1.39(1) . . yes
C(9) C(14) 1.38(1) . . yes
C(10) C(11) 1.39(1) . . yes
C(11) C(12) 1.38(1) . . yes
C(12) C(13) 1.38(1) . . yes
C(13) C(14) 1.37(1) . . yes
C(16) C(17) 1.48(2) . . yes
C(18) C(19) 1.48(2) . . yes
C(20) C(21) 1.37(1) . . yes
C(20) C(25) 1.38(1) . . yes
C(21) C(22) 1.39(1) . . yes
C(22) C(23) 1.37(2) . . yes
C(23) C(24) 1.37(2) . . yes
C(24) C(25) 1.38(1) . . yes

loop_
_geom_contact_atom_site_label_1
_geom_contact_atom_site_label_2
_geom_contact_distance
_geom_contact_site_symmetry_1
_geom_contact_site_symmetry_2
_geom_contact_publ_flag
O C(13) 3.29(1) . 2_664 ?
O C(11) 3.456(10) . 4_645 ?
O C(14) 3.599(10) . 2_664 ?
N(2) C(22) 3.57(1) . 1_556 ?
C(15) C(25) 3.34(1) . 4_655 ?
C(15) C(24) 3.57(1) . 4_655 ?
O N(2) 3.549(8) . . ?
O N(3) 3.559(8) . . ?
N(1) N(3) 2.730(9) . . ?
N(2) N(4) 2.703(9) . . ?

loop_
_geom_torsion_atom_site_label_1
_geom_torsion_atom_site_label_2
_geom_torsion_atom_site_label_3
_geom_torsion_atom_site_label_4
_geom_torsion
_geom_torsion_site_symmetry_1
_geom_torsion_site_symmetry_2
_geom_torsion_site_symmetry_3
_geom_torsion_site_symmetry_4
_geom_torsion_publ_flag
O C(2) N(1) N(2) -179.4(7) 0_555 19_1 5_555 55_5 yes
O C(2) N(1) C(3) 0(1) 0_555 19_1 5_555 55_5 yes
O C(2) N(4) N(3) 175.3(7) 0_555 19_1 5_555 55_5 yes
O C(2) N(4) C(20) 0(1) 0_555 19_1 5_555 55_5 yes
N(1) N(2) C(1) N(3) -4(1) 0_555 19_1 5_555 55_5 yes
N(1) N(2) C(1) C(9) -179.1(6) 0_555 19_1 5_555 55_5 yes
N(1) C(2) N(4) N(3) -7(1) 0_555 19_1 5_555 55_5 yes
N(1) C(2) N(4) C(20) 177.1(7) 0_555 19_1 5_555 55_5 yes
N(1) C(3) C(4) C(5) 178.5(9) 0_555 19_1 5_555 55_5 yes
N(1) C(3) C(8) C(7) 179.8(8) 0_555 19_1 5_555 55_5 yes
N(2) N(1) C(2) N(4) 3(1) 0_555 19_1 5_555 55_5 yes
N(2) N(1) C(3) C(4) -49(1) 0_555 19_1 5_555 55_5 yes
N(2) N(1) C(3) C(8) 130.5(8) 0_555 19_1 5_555 55_5 yes
N(2) C(1) N(3) N(4) 0(1) 0_555 19_1 5_555 55_5 yes
N(2) C(1) C(9) C(10) -174.2(7) 0_555 19_1 5_555 55_5 yes
N(2) C(1) C(9) C(14) 8(1) 0_555 19_1 5_555 55_5 yes
N(3) N(4) C(20) C(21) 126.6(8) 0_555 19_1 5_555 55_5 yes
N(3) N(4) C(20) C(25) -51.7(10) 0_555 19_1 5_555 55_5 yes
N(3) C(1) C(9) C(10) 10(1) 0_555 19_1 5_555 55_5 yes
N(3) C(1) C(9) C(14) -167.0(7) 0_555 19_1 5_555 55_5 yes
N(4) N(3) C(1) C(9) 175.5(6) 0_555 19_1 5_555 55_5 yes
N(4) C(2) N(1) C(3) -176.5(7) 0_555 19_1 5_555 55_5 yes
N(4) C(20) C(21) C(22) -178.3(8) 0_555 19_1 5_555 55_5 yes
N(4) C(20) C(25) C(24) 178.3(8) 0_555 19_1 5_555 55_5 yes
N(5) C(12) C(11) C(10) 173.9(8) 0_555 19_1 5_555 55_5 yes
N(5) C(12) C(13) C(14) -175.0(7) 0_555 19_1 5_555 55_5 yes
C(1) N(2) N(1) C(2) 2(1) 0_555 19_1 5_555 55_5 yes
C(1) N(2) N(1) C(3) -178.1(7) 0_555 19_1 5_555 55_5 yes
C(1) N(3) N(4) C(2) 5(1) 0_555 19_1 5_555 55_5 yes
C(1) N(3) N(4) C(20) -178.6(7) 0_555 19_1 5_555 55_5 yes
C(1) C(9) C(10) C(11) -174.0(7) 0_555 19_1 5_555 55_5 yes
C(1) C(9) C(14) C(13) 173.0(7) 0_555 19_1 5_555 55_5 yes
C(2) N(1) C(3) C(4) 129.8(9) 0_555 19_1 5_555 55_5 yes
C(2) N(1) C(3) C(8) -49(1) 0_555 19_1 5_555 55_5 yes
C(2) N(4) C(20) C(21) -57(1) 0_555 19_1 5_555 55_5 yes
C(2) N(4) C(20) C(25) 124.5(8) 0_555 19_1 5_555 55_5 yes
C(3) C(4) C(5) C(6) 2(1) 0_555 19_1 5_555 55_5 yes
C(3) C(8) C(7) C(6) 0(1) 0_555 19_1 5_555 55_5 yes
C(4) C(3) C(8) C(7) 0(1) 0_555 19_1 5_555 55_5 yes
C(4) C(5) C(6) C(7) -2(1) 0_555 19_1 5_555 55_5 yes
C(5) C(4) C(3) C(8) -1(1) 0_555 19_1 5_555 55_5 yes
C(5) C(6) C(7) C(8) 0(1) 0_555 19_1 5_555 55_5 yes
C(9) C(10) C(11) C(12) 0(1) 0_555 19_1 5_555 55_5 yes
C(9) C(14) C(13) C(12) 2(1) 0_555 19_1 5_555 55_5 yes
C(10) C(9) C(14) C(13) -4(1) 0_555 19_1 5_555 55_5 yes
C(10) C(11) C(12) C(13) -1(1) 0_555 19_1 5_555 55_5 yes
C(11) C(10) C(9) C(14) 3(1) 0_555 19_1 5_555 55_5 yes
C(11) C(12) N(5) C(15) 9(1) 0_555 19_1 5_555 55_5 yes
C(11) C(12) N(5) C(16) 131.3(9) 0_555 19_1 5_555 55_5 yes
C(11) C(12) N(5) C(18) -110.8(9) 0_555 19_1 5_555 55_5 yes
C(11) C(12) C(13) C(14) 0(1) 0_555 19_1 5_555 55_5 yes
C(12) N(5) C(16) C(17) -50(1) 0_555 19_1 5_555 55_5 yes
C(12) N(5) C(18) C(19) 53(1) 0_555 19_1 5_555 55_5 yes
C(13) C(12) N(5) C(15) -175.1(8) 0_555 19_1 5_555 55_5 yes
C(13) C(12) N(5) C(16) -53(1) 0_555 19_1 5_555 55_5 yes
C(13) C(12) N(5) C(18) 64.8(10) 0_555 19_1 5_555 55_5 yes
C(15) N(5) C(16) C(17) 72(1) 0_555 19_1 5_555 55_5 yes
C(15) N(5) C(18) C(19) -68(1) 0_555 19_1 5_555 55_5 yes
C(16) N(5) C(18) C(19) 174.0(9) 0_555 19_1 5_555 55_5 yes
C(17) C(16) N(5) C(18) -169.7(9) 0_555 19_1 5_555 55_5 yes
C(20) C(21) C(22) C(23) 0(1) 0_555 19_1 5_555 55_5 yes
C(20) C(25) C(24) C(23) 0(1) 0_555 19_1 5_555 55_5 yes
C(21) C(20) C(25) C(24) 0(1) 0_555 19_1 5_555 55_5 yes
C(21) C(22) C(23) C(24) 1(1) 0_555 19_1 5_555 55_5 yes
C(22) C(21) C(20) C(25) 0(1) 0_555 19_1 5_555 55_5 yes
C(22) C(23) C(24) C(25) -1(1) 0_555 19_1 5_555 55_5 yes
C(22) C(23) C(24) C(25) -1(1) 0_555 19_1 5_555 55_5 yes
